data_4133231
loop_
_publ_author_name
'X\'emard, Mathieu'
'Zimmer, S\'ebastien'
'Cordier, Marie'
'Goudy, Violaine'
'Ricard, Louis'
'Clavagu\'era, Carine'
'Nocton, Gr\'egory'

_publ_section_title
;
 Lanthanidocenes: Synthesis, Structure, and Bonding of Linear Sandwich
 Complexes of Lanthanides.
;
_journal_issue 43
_journal_name_full 'Journal of the American Chemical Society'
_journal_page_first 14433
_journal_page_last 14439
_journal_paper_doi 10.1021/jacs.8b09081
_journal_volume 140
_journal_year 2018
_chemical_formula_moiety 'C18 H18 Sm'
_chemical_formula_sum 'C18 H18 Sm'
_chemical_formula_weight 384.67
_space_group_crystal_system monoclinic
_space_group_IT_number 14
_space_group_name_Hall '-P 2yn'
_space_group_name_H-M_alt 'P 1 21/n 1'
_atom_sites_solution_hydrogens geom
_audit_creation_method SHELXL-2014/7
_cell_angle_alpha 90
_cell_angle_beta 99.968(2)
_cell_angle_gamma 90
_cell_formula_units_Z 2
_cell_length_a 7.3082(4)
_cell_length_b 9.0727(5)
_cell_length_c 11.3296(6)
_cell_measurement_reflns_used 9911
_cell_measurement_temperature 150.0(1)
_cell_measurement_theta_max 27.9489
_cell_measurement_theta_min 2.8930
_cell_volume 739.87(7)
_computing_cell_refinement 'Bruker SAINT'
_computing_data_collection 'Bruker APEX2'
_computing_data_reduction 'Bruker SAINT'
_computing_molecular_graphics 'PLATON (Spek, 2009)'
_computing_structure_refinement 'SHELXL-2014/7 (Sheldrick, 2014)'
_computing_structure_solution SHELXT(Sheldrick,2014)
_diffrn_ambient_temperature 150(2)
_diffrn_measured_fraction_theta_full 0.999
_diffrn_measured_fraction_theta_max 0.999
_diffrn_measurement_device_type 'Kappa APEX II'
_diffrn_measurement_method 'phi and omega scans'
_diffrn_radiation_type MoK\a
_diffrn_radiation_wavelength 0.71069
_diffrn_reflns_av_R_equivalents 0.0522
_diffrn_reflns_av_unetI/netI 0.0241
_diffrn_reflns_Laue_measured_fraction_full 0.999
_diffrn_reflns_Laue_measured_fraction_max 0.999
_diffrn_reflns_limit_h_max 11
_diffrn_reflns_limit_h_min -11
_diffrn_reflns_limit_k_max 14
_diffrn_reflns_limit_k_min -14
_diffrn_reflns_limit_l_max 17
_diffrn_reflns_limit_l_min -17
_diffrn_reflns_number 34494
_diffrn_reflns_point_group_measured_fraction_full 0.999
_diffrn_reflns_point_group_measured_fraction_max 0.999
_diffrn_reflns_theta_full 25.240
_diffrn_reflns_theta_max 33.940
_diffrn_reflns_theta_min 3.613
_exptl_absorpt_coefficient_mu 3.952
_exptl_absorpt_correction_T_max 0.7467
_exptl_absorpt_correction_T_min 0.6699
_exptl_absorpt_correction_type multi-scan
_exptl_absorpt_process_details SADABS
_exptl_crystal_colour orange
_exptl_crystal_density_diffrn 1.727
_exptl_crystal_description block
_exptl_crystal_F_000 376
_exptl_crystal_size_max 0.120
_exptl_crystal_size_mid 0.100
_exptl_crystal_size_min 0.080
_refine_diff_density_max 0.726
_refine_diff_density_min -0.946
_refine_diff_density_rms 0.102
_refine_ls_extinction_method none
_refine_ls_goodness_of_fit_ref 0.990
_refine_ls_hydrogen_treatment constr
_refine_ls_matrix_type full
_refine_ls_number_parameters 169
_refine_ls_number_reflns 3007
_refine_ls_number_restraints 108
_refine_ls_restrained_S_all 1.020
_refine_ls_R_factor_all 0.0411
_refine_ls_R_factor_gt 0.0197
_refine_ls_shift/su_max 0.001
_refine_ls_shift/su_mean 0.000
_refine_ls_structure_factor_coef Fsqd
_refine_ls_weighting_details 'w=1/[\s^2^(Fo^2^)+(0.0374P)^2^+0.2370P] where P=(Fo^2^+2Fc^2^)/3'
_refine_ls_weighting_scheme calc
_refine_ls_wR_factor_gt 0.0537
_refine_ls_wR_factor_ref 0.0645
_reflns_Friedel_coverage 0.000
_reflns_number_gt 1906
_reflns_number_total 3007
_reflns_threshold_expression 'I > 2\s(I)'
_cod_data_source_file ja8b09081_si_002.cif
_cod_data_source_block 2
_cod_original_sg_symbol_H-M 'P 21/n'
_cod_database_code 4133231
_shelx_shelxl_version_number 2014/7
_shelx_space_group_comment
;
The symmetry employed for this shelxl refinement is uniquely defined
by the following loop, which should always be used as a source of
symmetry information in preference to the above space-group names.
They are only intended as comments.
;
_shelx_estimated_absorpt_t_min 0.648
_shelx_estimated_absorpt_t_max 0.743

loop_
_space_group_symop_operation_xyz
'x, y, z'
'-x+1/2, y+1/2, -z+1/2'
'-x, -y, -z'
'x-1/2, -y-1/2, z-1/2'

loop_
_atom_site_label
_atom_site_type_symbol
_atom_site_fract_x
_atom_site_fract_y
_atom_site_fract_z
_atom_site_U_iso_or_equiv
_atom_site_adp_type
_atom_site_occupancy
_atom_site_site_symmetry_order
_atom_site_calc_flag
_atom_site_refinement_flags_posn
_atom_site_refinement_flags_adp
_atom_site_refinement_flags_occupancy
_atom_site_disorder_assembly
_atom_site_disorder_group
Sm1 Sm 0.0000 0.0000 0.0000 0.01849(5) Uani 1 2 d S . P . .
C1 C 0.3156(15) -0.0256(10) 0.1916(9) 0.038(2) Uani 0.5 1 d . U P A -1
H1 H 0.4132 0.0373 0.2280 0.046 Uiso 0.5 1 calc R U P A -1
C2 C 0.3709(13) -0.1026(11) 0.0988(9) 0.0315(18) Uani 0.5 1 d . U P A -1
H2 H 0.4931 -0.0748 0.0900 0.038 Uiso 0.5 1 calc R U P A -1
C3 C 0.3029(11) -0.2060(12) 0.0167(10) 0.0297(17) Uani 0.5 1 d . U P A -1
H3 H 0.3953 -0.2285 -0.0302 0.036 Uiso 0.5 1 calc R U P A -1
C4 C 0.1524(12) -0.2876(10) -0.0220(8) 0.0278(16) Uani 0.5 1 d . U P A -1
H4 H 0.1726 -0.3462 -0.0881 0.033 Uiso 0.5 1 calc R U P A -1
C5 C -0.0290(9) -0.3155(7) 0.0034(5) 0.0179(12) Uani 0.5 1 d . U P A -1
H5 H -0.0939 -0.3820 -0.0538 0.021 Uiso 0.5 1 calc R U P A -1
C6 C -0.1429(10) -0.2741(8) 0.0883(6) 0.0229(11) Uani 0.5 1 d . U P A -1
H6 H -0.2563 -0.3277 0.0746 0.027 Uiso 0.5 1 calc R U P A -1
C7 C -0.1378(9) -0.1805(9) 0.1836(7) 0.0236(12) Uani 0.5 1 d . U P A -1
H7 H -0.2481 -0.1912 0.2165 0.028 Uiso 0.5 1 calc R U P A -1
C8 C -0.0235(15) -0.0745(9) 0.2482(6) 0.0317(15) Uani 0.5 1 d . U P A -1
H8 H -0.0826 -0.0322 0.3085 0.038 Uiso 0.5 1 calc R U P A -1
C9 C 0.1590(18) -0.0096(9) 0.2508(7) 0.0372(16) Uani 0.5 1 d . U P A -1
H9 H 0.1808 0.0662 0.3094 0.045 Uiso 0.5 1 calc R U P A -1
C10 C 0.3505(12) -0.0408(12) 0.1566(9) 0.0337(18) Uani 0.5 1 d . U P A -2
H10 H 0.4658 0.0097 0.1744 0.040 Uiso 0.5 1 calc R U P A -2
C11 C 0.3557(12) -0.1383(11) 0.0664(8) 0.0287(16) Uani 0.5 1 d . U P A -2
H11 H 0.4755 -0.1345 0.0448 0.034 Uiso 0.5 1 calc R U P A -2
C12 C 0.2541(14) -0.2375(11) -0.0029(8) 0.0306(18) Uani 0.5 1 d . U P A -2
H12 H 0.3225 -0.2745 -0.0606 0.037 Uiso 0.5 1 calc R U P A -2
C13 C 0.0834(13) -0.3033(8) -0.0179(8) 0.0315(18) Uani 0.5 1 d . U P A -2
H13 H 0.0684 -0.3703 -0.0833 0.038 Uiso 0.5 1 calc R U P A -2
C14 C -0.0842(13) -0.3002(9) 0.0381(11) 0.042(2) Uani 0.5 1 d . U P A -2
H14 H -0.1745 -0.3679 -0.0002 0.051 Uiso 0.5 1 calc R U P A -2
C15 C -0.1464(11) -0.2292(11) 0.1278(11) 0.0440(19) Uani 0.5 1 d . U P A -2
H15 H -0.2648 -0.2676 0.1354 0.053 Uiso 0.5 1 calc R U P A -2
C16 C -0.0993(12) -0.1221(12) 0.2112(9) 0.0398(17) Uani 0.5 1 d . U P A -2
H16 H -0.1983 -0.1076 0.2545 0.048 Uiso 0.5 1 calc R U P A -2
C17 C 0.0477(16) -0.0252(9) 0.2550(6) 0.0358(16) Uani 0.5 1 d . U P A -2
H17 H 0.0170 0.0341 0.3179 0.043 Uiso 0.5 1 calc R U P A -2
C18 C 0.2298(15) 0.0103(9) 0.2327(7) 0.0339(15) Uani 0.5 1 d . U P A -2
H18 H 0.2837 0.0890 0.2821 0.041 Uiso 0.5 1 calc R U P A -2

loop_
_atom_site_aniso_label
_atom_site_aniso_U_11
_atom_site_aniso_U_22
_atom_site_aniso_U_33
_atom_site_aniso_U_23
_atom_site_aniso_U_13
_atom_site_aniso_U_12
Sm1 0.02285(8) 0.01583(7) 0.01505(7) 0.00217(6) -0.00156(5) 0.00163(7)
C1 0.040(4) 0.043(5) 0.023(4) 0.002(3) -0.017(3) -0.014(3)
C2 0.019(2) 0.040(5) 0.030(5) 0.010(3) -0.011(3) -0.011(3)
C3 0.018(3) 0.039(5) 0.034(5) 0.012(3) 0.009(3) 0.005(2)
C4 0.028(4) 0.029(4) 0.031(3) 0.003(2) 0.017(3) 0.008(3)
C5 0.021(3) 0.0117(19) 0.021(2) -0.0020(16) 0.004(2) 0.0017(17)
C6 0.023(3) 0.024(3) 0.022(3) 0.004(2) 0.003(2) -0.002(2)
C7 0.024(3) 0.026(3) 0.024(3) 0.008(2) 0.011(2) 0.006(2)
C8 0.058(5) 0.023(3) 0.017(2) 0.001(2) 0.014(3) 0.002(3)
C9 0.064(5) 0.029(3) 0.015(2) 0.002(2) -0.006(3) -0.009(4)
C10 0.025(3) 0.044(4) 0.029(4) 0.014(3) -0.005(3) 0.000(2)
C11 0.021(3) 0.040(5) 0.026(4) 0.009(3) 0.004(3) 0.006(3)
C12 0.040(5) 0.031(4) 0.019(3) -0.002(3) 0.000(3) 0.015(3)
C13 0.044(5) 0.016(3) 0.030(4) -0.001(2) -0.008(3) 0.003(3)
C14 0.033(4) 0.022(3) 0.065(6) 0.016(3) -0.011(3) 0.000(3)
C15 0.027(3) 0.039(5) 0.064(6) 0.026(3) 0.003(4) -0.001(3)
C16 0.034(4) 0.046(5) 0.044(5) 0.024(3) 0.020(3) 0.013(3)
C17 0.054(4) 0.036(5) 0.020(2) 0.009(2) 0.015(3) 0.019(3)
C18 0.047(4) 0.030(4) 0.018(3) 0.001(2) -0.012(3) 0.001(3)

loop_
_atom_type_symbol
_atom_type_description
_atom_type_scat_dispersion_real
_atom_type_scat_dispersion_imag
_atom_type_scat_source
C C 0.0033 0.0016 'International Tables Vol C Tables 4.2.6.8 and 6.1.1.4'
H H 0.0000 0.0000 'International Tables Vol C Tables 4.2.6.8 and 6.1.1.4'
Sm Sm -0.1638 3.4418 'International Tables Vol C Tables 4.2.6.8 and 6.1.1.4'

loop_
_geom_angle_atom_site_label_1
_geom_angle_atom_site_label_2
_geom_angle_atom_site_label_3
_geom_angle
C13 Sm1 C14 30.1(4)
C13 Sm1 C16 76.8(3)
C14 Sm1 C16 53.5(3)
C13 Sm1 C15 55.4(3)
C14 Sm1 C15 27.4(3)
C16 Sm1 C15 27.6(2)
C13 Sm1 C12 27.8(2)
C14 Sm1 C12 55.6(3)
C16 Sm1 C12 88.7(3)
C15 Sm1 C12 75.9(3)
C13 Sm1 C17 90.3(2)
C14 Sm1 C17 76.2(3)
C16 Sm1 C17 28.6(2)
C15 Sm1 C17 54.4(3)
C12 Sm1 C17 89.2(2)
C13 Sm1 C11 52.9(2)
C14 Sm1 C11 75.6(3)
C16 Sm1 C11 87.7(2)
C15 Sm1 C11 87.1(3)
C12 Sm1 C11 26.96(19)
C17 Sm1 C11 75.7(2)
C4 Sm1 C5 28.81(19)
C13 Sm1 C18 89.9(2)
C14 Sm1 C18 90.0(3)
C16 Sm1 C18 55.5(3)
C15 Sm1 C18 76.6(3)
C12 Sm1 C18 75.9(3)
C17 Sm1 C18 29.0(3)
C11 Sm1 C18 54.1(3)
C13 Sm1 C10 74.9(3)
C14 Sm1 C10 88.6(3)
C16 Sm1 C10 76.1(3)
C15 Sm1 C10 88.0(3)
C12 Sm1 C10 52.9(2)
C17 Sm1 C10 55.0(3)
C11 Sm1 C10 27.3(2)
C18 Sm1 C10 28.5(3)
C4 Sm1 C3 26.9(2)
C5 Sm1 C3 53.8(2)
C4 Sm1 C9 87.8(3)
C5 Sm1 C9 88.6(2)
C3 Sm1 C9 75.0(3)
C4 Sm1 C1 73.8(3)
C5 Sm1 C1 87.8(2)
C3 Sm1 C1 52.7(3)
C9 Sm1 C1 28.7(3)
C4 Sm1 C2 52.4(2)
C5 Sm1 C2 75.0(2)
C3 Sm1 C2 27.1(2)
C9 Sm1 C2 54.5(3)
C1 Sm1 C2 27.6(3)
C4 Sm1 C8 87.8(2)
C5 Sm1 C8 74.93(18)
C3 Sm1 C8 87.7(3)
C9 Sm1 C8 29.0(3)
C1 Sm1 C8 55.4(3)
C2 Sm1 C8 76.2(3)
C4 Sm1 C6 54.9(2)
C5 Sm1 C6 28.40(16)
C3 Sm1 C6 75.1(2)
C9 Sm1 C6 75.2(2)
C1 Sm1 C6 87.7(2)
C2 Sm1 C6 87.7(2)
C8 Sm1 C6 52.7(2)
C4 Sm1 C7 75.0(2)
C5 Sm1 C7 53.39(17)
C3 Sm1 C7 86.9(2)
C9 Sm1 C7 54.4(3)
C1 Sm1 C7 75.6(3)
C2 Sm1 C7 87.7(2)
C8 Sm1 C7 27.42(19)
C6 Sm1 C7 26.85(16)
C2 C1 C9 140.6(8)
C2 C1 Sm1 76.7(5)
C9 C1 Sm1 75.2(5)
C2 C1 H1 109.7
C9 C1 H1 109.7
Sm1 C1 H1 136.0
C3 C2 C1 138.9(8)
C3 C2 Sm1 75.5(5)
C1 C2 Sm1 75.8(5)
C3 C2 H2 110.5
C1 C2 H2 110.5
Sm1 C2 H2 135.0
C4 C3 C2 142.5(8)
C4 C3 Sm1 76.0(5)
C2 C3 Sm1 77.4(6)
C4 C3 H3 108.8
C2 C3 H3 108.8
Sm1 C3 H3 135.7
C3 C4 C5 140.6(8)
C3 C4 Sm1 77.1(5)
C5 C4 Sm1 75.8(4)
C3 C4 H4 109.7
C5 C4 H4 109.7
Sm1 C4 H4 134.0
C6 C5 C4 139.5(7)
C6 C5 Sm1 78.5(4)
C4 C5 Sm1 75.4(5)
C6 C5 H5 110.3
C4 C5 H5 110.3
Sm1 C5 H5 130.8
C7 C6 C5 139.1(7)
C7 C6 Sm1 77.3(4)
C5 C6 Sm1 73.1(4)
C7 C6 H6 110.5
C5 C6 H6 110.5
Sm1 C6 H6 136.7
C6 C7 C8 140.7(7)
C6 C7 Sm1 75.8(4)
C8 C7 Sm1 75.0(4)
C6 C7 H7 109.7
C8 C7 H7 109.7
Sm1 C7 H7 138.4
C7 C8 C9 138.9(7)
C7 C8 Sm1 77.5(4)
C9 C8 Sm1 73.7(4)
C7 C8 H8 110.5
C9 C8 H8 110.5
Sm1 C8 H8 135.0
C1 C9 C8 139.0(7)
C1 C9 Sm1 76.1(4)
C8 C9 Sm1 77.3(4)
C1 C9 H9 110.5
C8 C9 H9 110.5
Sm1 C9 H9 131.2
C11 C10 C18 140.8(9)
C11 C10 Sm1 76.0(5)
C18 C10 Sm1 75.6(4)
C11 C10 H10 109.6
C18 C10 H10 109.6
Sm1 C10 H10 137.0
C12 C11 C10 143.0(8)
C12 C11 Sm1 75.7(5)
C10 C11 Sm1 76.7(5)
C12 C11 H11 108.5
C10 C11 H11 108.5
Sm1 C11 H11 138.7
C11 C12 C13 140.5(8)
C11 C12 Sm1 77.3(5)
C13 C12 Sm1 75.4(5)
C11 C12 H12 109.8
C13 C12 H12 109.8
Sm1 C12 H12 134.2
C12 C13 C14 138.3(8)
C12 C13 Sm1 76.7(5)
C14 C13 Sm1 75.3(5)
C12 C13 H13 110.8
C14 C13 H13 110.8
Sm1 C13 H13 132.9
C15 C14 C13 138.4(8)
C15 C14 Sm1 76.5(5)
C13 C14 Sm1 74.6(4)
C15 C14 H14 110.8
C13 C14 H14 110.8
Sm1 C14 H14 134.6
C14 C15 C16 142.1(8)
C14 C15 Sm1 76.1(5)
C16 C15 Sm1 76.1(4)
C14 C15 H15 108.9
C16 C15 H15 108.9
Sm1 C15 H15 137.9
C15 C16 C17 141.0(7)
C15 C16 Sm1 76.3(5)
C17 C16 Sm1 76.3(4)
C15 C16 H16 109.5
C17 C16 H16 109.5
Sm1 C16 H16 135.1
C16 C17 C18 138.7(7)
C16 C17 Sm1 75.1(4)
C18 C17 Sm1 76.0(4)
C16 C17 H17 110.6
C18 C17 H17 110.6
Sm1 C17 H17 135.2
C10 C18 C17 136.9(8)
C10 C18 Sm1 75.9(5)
C17 C18 Sm1 75.0(4)
C10 C18 H18 111.6
C17 C18 H18 111.6
Sm1 C18 H18 133.1

loop_
_geom_bond_atom_site_label_1
_geom_bond_atom_site_label_2
_geom_bond_distance
Sm1 C13 2.833(8)
Sm1 C14 2.841(7)
Sm1 C16 2.843(7)
Sm1 C15 2.846(8)
Sm1 C12 2.849(9)
Sm1 C17 2.859(7)
Sm1 C4 2.865(8)
Sm1 C11 2.867(9)
Sm1 C5 2.871(6)
Sm1 C18 2.872(7)
Sm1 C10 2.876(9)
Sm1 C3 2.878(10)
Sm1 C9 2.879(7)
Sm1 C1 2.890(8)
Sm1 C2 2.901(10)
Sm1 C8 2.926(6)
Sm1 C6 2.939(7)
Sm1 C7 2.958(6)
C1 C2 1.379(13)
C1 C9 1.431(16)
C1 H1 0.9500
C2 C3 1.354(10)
C2 H2 0.9500
C3 C4 1.336(10)
C3 H3 0.9500
C4 C5 1.427(9)
C4 H4 0.9500
C5 C6 1.427(8)
C5 H5 0.9500
C6 C7 1.369(8)
C6 H6 0.9500
C7 C8 1.395(10)
C7 H7 0.9500
C8 C9 1.454(15)
C8 H8 0.9500
C9 H9 0.9500
C10 C11 1.357(11)
C10 C18 1.414(14)
C10 H10 0.9500
C11 C12 1.332(9)
C11 H11 0.9500
C12 C13 1.367(11)
C12 H12 0.9500
C13 C14 1.474(18)
C13 H13 0.9500
C14 C15 1.347(14)
C14 H14 0.9500
C15 C16 1.358(12)
C15 H15 0.9500
C16 C17 1.410(12)
C16 H16 0.9500
C17 C18 1.434(14)
C17 H17 0.9500
C18 H18 0.9500

loop_
_geom_torsion_atom_site_label_1
_geom_torsion_atom_site_label_2
_geom_torsion_atom_site_label_3
_geom_torsion_atom_site_label_4
_geom_torsion
C9 C1 C2 C3 -1(2)
Sm1 C1 C2 C3 -46.9(12)
C9 C1 C2 Sm1 45.5(11)
C1 C2 C3 C4 1(2)
Sm1 C2 C3 C4 -45.7(13)
C1 C2 C3 Sm1 46.9(12)
C2 C3 C4 C5 -2(2)
Sm1 C3 C4 C5 -47.6(11)
C2 C3 C4 Sm1 46.0(13)
C3 C4 C5 C6 -3.5(18)
Sm1 C4 C5 C6 -51.4(9)
C3 C4 C5 Sm1 47.9(11)
C4 C5 C6 C7 4.9(16)
Sm1 C5 C6 C7 -45.6(9)
C4 C5 C6 Sm1 50.5(9)
C5 C6 C7 C8 1.3(16)
Sm1 C6 C7 C8 -43.2(9)
C5 C6 C7 Sm1 44.5(9)
C6 C7 C8 C9 -2.9(17)
Sm1 C7 C8 C9 -46.3(9)
C6 C7 C8 Sm1 43.4(9)
C2 C1 C9 C8 4.9(19)
Sm1 C1 C9 C8 50.9(10)
C2 C1 C9 Sm1 -45.9(11)
C7 C8 C9 C1 -3.1(17)
Sm1 C8 C9 C1 -50.5(10)
C7 C8 C9 Sm1 47.4(9)
C18 C10 C11 C12 2(2)
Sm1 C10 C11 C12 -42.7(13)
C18 C10 C11 Sm1 44.6(11)
C10 C11 C12 C13 -4(2)
Sm1 C11 C12 C13 -47.3(11)
C10 C11 C12 Sm1 42.9(13)
C11 C12 C13 C14 -1.0(19)
Sm1 C12 C13 C14 -48.8(9)
C11 C12 C13 Sm1 47.8(12)
C12 C13 C14 C15 1.7(17)
Sm1 C13 C14 C15 -47.6(10)
C12 C13 C14 Sm1 49.2(10)
C13 C14 C15 C16 3.4(19)
Sm1 C14 C15 C16 -43.7(11)
C13 C14 C15 Sm1 47.1(10)
C14 C15 C16 C17 -2.9(19)
Sm1 C15 C16 C17 -46.6(10)
C14 C15 C16 Sm1 43.7(11)
C15 C16 C17 C18 -0.3(17)
Sm1 C16 C17 C18 -46.9(9)
C15 C16 C17 Sm1 46.6(10)
C11 C10 C18 C17 4.1(19)
Sm1 C10 C18 C17 48.9(9)
C11 C10 C18 Sm1 -44.7(12)
C16 C17 C18 C10 -2.5(16)
Sm1 C17 C18 C10 -49.1(9)
C16 C17 C18 Sm1 46.6(9)
